data_1547440
loop_
_publ_author_name
'Anuradha R. Pallipurath'
'Jonathan M. Skelton'
'Mark R. Warren'
'Naghmeh Kamali'
'Patrick McArdle'
'Andrea Erxleben'

_publ_section_title
;
 Sulfamerazine: Understanding the Influence of Slip Planes in the
 Polymorphic Phase Transformation through X-Ray Crystallographic Studies
 and ab Initio Lattice Dynamics
;
_journal_name_full 'Molecular Pharmaceutics'
_journal_page_first 3735
_journal_page_last 3748
_journal_paper_doi 10.1021/acs.molpharmaceut.5b00504
_journal_volume 12
_journal_year 2015
_chemical_formula_moiety 'C11 H12 N4 O2 S'
_chemical_formula_sum 'C11 H12 N4 O2 S'
_chemical_formula_weight 264.31
_chemical_name_common Sulfamerazine
_chemical_name_systematic 4-amino-N-(4-methylpyrimidin-2-yl)
_space_group_IT_number 61
_space_group_name_Hall '-P 2ac 2ab'
_symmetry_cell_setting orthorhombic
_symmetry_space_group_name_Hall '-P 2ac 2ab'
_symmetry_space_group_name_H-M 'P b c a'
_atom_sites_solution_hydrogens geom
_atom_sites_solution_primary direct
_atom_sites_solution_secondary difmap
_cell_angle_alpha 90.00
_cell_angle_beta 90.00
_cell_angle_gamma 90.00
_cell_formula_units_Z 8
_cell_length_a 9.1048(3)
_cell_length_b 11.5802(3)
_cell_length_c 22.8576(6)
_cell_measurement_reflns_used 2197
_cell_measurement_temperature 185
_cell_measurement_theta_max 29.4600
_cell_measurement_theta_min 1.7270
_cell_volume 2410.00(12)
_computing_cell_refinement
;
CrysAlisPro, Agilent Technologies,
Version 1.171.37.34 (release 22-05-2014 CrysAlis171 .NET)
(compiled May 22 2014,16:03:01)
;
_computing_data_collection
;
CrysAlisPro, Agilent Technologies,
Version 1.171.37.34 (release 22-05-2014 CrysAlis171 .NET)
(compiled May 22 2014,16:03:01)
;
_computing_data_reduction
;
CrysAlisPro, Agilent Technologies,
Version 1.171.37.34 (release 22-05-2014 CrysAlis171 .NET)
(compiled May 22 2014,16:03:01)
;
_computing_molecular_graphics
;
 ORTEX, McArdle, P. (1995) J.Appl.Cryst.,28,65-65
;
_computing_publication_material
;
 Ciftab, G.M. Sheldrick, G.M. (2008) Acta Crystallogr.,D64,112-122
;
_computing_structure_refinement
;
 SHELXL-97/2, G.M. Sheldrick, G.M. (2008) Acta Crystallogr.,D64,112-122
;
_computing_structure_solution
;
 SHELXS-97, Sheldrick, G.M. (2008) Acta Crystallogr.,D64,112-122
;
_diffrn_ambient_temperature 185
_diffrn_measured_fraction_theta_full 0.912
_diffrn_measured_fraction_theta_max 0.912
_diffrn_measurement_details
;
#__ type_ start__ end____ width___ exp.time_
  1 omega  -60.00   60.00   1.0000    0.4000
omega____ theta____ kappa____ phi______ frames
    -       30.0000    0.0000    0.0000 120
 
;
_diffrn_measurement_device 'CrystalLogic Kappa (3 circle)'
_diffrn_measurement_device_type 'Rigaku Saturn724+ (2x2 bin mode)'
_diffrn_measurement_method
;
omega rotation with 1 degree frames
;
_diffrn_measurement_specimen_support 'MiTeGen loop'
_diffrn_orient_matrix_UB_11 0.0157444000
_diffrn_orient_matrix_UB_12 -0.0450285000
_diffrn_orient_matrix_UB_21 0.0289062000
_diffrn_orient_matrix_UB_22 -0.0309265000
_diffrn_orient_matrix_UB_23 0.0230293000
_diffrn_orient_matrix_UB_31 -0.0681429000
_diffrn_orient_matrix_UB_32 -0.0235246000
_diffrn_orient_matrix_UB_33 0.0054859000
_diffrn_radiation_monochromator 'double crystal Silicon 111'
_diffrn_radiation_source 'Diamond Light Source Beamline I19'
_diffrn_radiation_type Synchrotron
_diffrn_radiation_wavelength 0.68890
_diffrn_reflns_av_R_equivalents 0.0562
_diffrn_reflns_limit_h_max 10
_diffrn_reflns_limit_h_min -5
_diffrn_reflns_limit_k_max 2
_diffrn_reflns_limit_k_min -16
_diffrn_reflns_limit_l_max 32
_diffrn_reflns_limit_l_min -21
_diffrn_reflns_number 6200
_diffrn_reflns_theta_full 29.47
_diffrn_reflns_theta_max 29.4707
_diffrn_reflns_theta_min 1.73
_exptl_absorpt_coefficient_mu 0.269
_exptl_absorpt_correction_T_max 1.00000
_exptl_absorpt_correction_T_min 0.94866
_exptl_absorpt_correction_type multi-scan
_exptl_absorpt_process_details
;
CrysAlisPro, Agilent Technologies,
Version 1.171.36.28 (release 01-02-2013 CrysAlis171 .NET)
Empirical absorption correction using spherical harmonics,
implemented in SCALE3 ABSPACK scaling algorithm.
;
_exptl_crystal_colour Colourless
_exptl_crystal_density_diffrn 1.457
_exptl_crystal_density_method 'not measured'
_exptl_crystal_description Parallelepiped
_exptl_crystal_F_000 1104
_exptl_crystal_size_max 0.50
_exptl_crystal_size_mid 0.40
_exptl_crystal_size_min 0.20
_refine_diff_density_max 0.384
_refine_diff_density_min -0.478
_refine_diff_density_rms 0.076
_refine_ls_extinction_method none
_refine_ls_goodness_of_fit_ref 0.979
_refine_ls_hydrogen_treatment constr
_refine_ls_matrix_type full
_refine_ls_number_parameters 176
_refine_ls_number_reflns 3350
_refine_ls_number_restraints 0
_refine_ls_restrained_S_all 0.979
_refine_ls_R_factor_all 0.0902
_refine_ls_R_factor_gt 0.0578
_refine_ls_shift/su_max 0.000
_refine_ls_shift/su_mean 0.000
_refine_ls_structure_factor_coef Fsqd
_refine_ls_weighting_details 'calc w=1/[\s^2^(Fo^2^)+(0.0463P)^2^+1.4827P] where P=(Fo^2^+2Fc^2^)/3'
_refine_ls_weighting_scheme calc
_refine_ls_wR_factor_gt 0.1234
_refine_ls_wR_factor_ref 0.1463
_reflns_number_gt 2236
_reflns_number_total 3350
_reflns_threshold_expression >2sigma(I)
_cod_data_source_file Exp_Form-II2FSynchrotron_Form-II_185K.cif
_cod_data_source_block 185k_smz-f2_a
_cod_original_sg_symbol_H-M Pbca
_cod_database_code 1547440

loop_
_symmetry_equiv_pos_as_xyz
'x, y, z'
'-x+1/2, -y, z+1/2'
'-x, y+1/2, -z+1/2'
'x+1/2, -y+1/2, -z'
'-x, -y, -z'
'x-1/2, y, -z-1/2'
'x, -y-1/2, z-1/2'
'-x-1/2, y-1/2, z'

loop_
_atom_site_label
_atom_site_type_symbol
_atom_site_fract_x
_atom_site_fract_y
_atom_site_fract_z
_atom_site_U_iso_or_equiv
_atom_site_adp_type
_atom_site_occupancy
_atom_site_symmetry_multiplicity
_atom_site_calc_flag
_atom_site_refinement_flags
_atom_site_disorder_assembly
_atom_site_disorder_group
S1 S 0.33171(7) 0.34610(5) 0.38962(3) 0.02364(17) Uani 1 1 d . . .
O2 O 0.1964(2) 0.39688(15) 0.40966(8) 0.0293(4) Uani 1 1 d . . .
O1 O 0.3419(2) 0.22308(14) 0.38648(8) 0.0321(5) Uani 1 1 d . . .
N4 N 0.6669(2) 0.42617(17) 0.48537(9) 0.0261(5) Uani 1 1 d . . .
N3 N 0.6561(2) 0.28487(17) 0.40889(9) 0.0262(5) Uani 1 1 d . . .
N2 N 0.4513(2) 0.39522(18) 0.43721(10) 0.0259(5) Uani 1 1 d . . .
N1 N 0.4546(3) 0.5324(2) 0.15466(11) 0.0377(6) Uani 1 1 d . . .
C1 C 0.3748(3) 0.4034(2) 0.32133(11) 0.0243(5) Uani 1 1 d . . .
C2 C 0.4480(3) 0.3368(2) 0.28021(12) 0.0320(6) Uani 1 1 d . . .
H2 H 0.4779 0.2623 0.2897 0.042 Uiso 1 1 calc R . .
C3 C 0.4763(3) 0.3807(2) 0.22544(13) 0.0347(7) Uani 1 1 d . . .
H3 H 0.5261 0.3357 0.1982 0.045 Uiso 1 1 calc R . .
C4 C 0.4310(3) 0.4928(2) 0.21011(12) 0.0287(6) Uani 1 1 d . . .
C5 C 0.3578(3) 0.5590(2) 0.25234(13) 0.0307(6) Uani 1 1 d . . .
H5 H 0.3273 0.6334 0.2431 0.040 Uiso 1 1 calc R . .
C6 C 0.3302(3) 0.5157(2) 0.30740(12) 0.0277(6) Uani 1 1 d . . .
H6 H 0.2823 0.5608 0.3351 0.036 Uiso 1 1 calc R . .
C7 C 0.5986(3) 0.36572(19) 0.44323(11) 0.0238(5) Uani 1 1 d . . .
C8 C 0.8087(3) 0.4006(2) 0.49308(13) 0.0311(6) Uani 1 1 d . . .
H8 H 0.8612 0.4399 0.5217 0.040 Uiso 1 1 calc R . .
C9 C 0.8800(3) 0.3183(2) 0.46029(12) 0.0314(6) Uani 1 1 d . . .
H9 H 0.9789 0.3021 0.4663 0.041 Uiso 1 1 calc R . .
C10 C 0.7994(3) 0.2606(2) 0.41808(12) 0.0293(6) Uani 1 1 d . . .
C11 C 0.8668(4) 0.1677(3) 0.38135(14) 0.0420(8) Uani 1 1 d . . .
H11A H 0.8200 0.0953 0.3898 0.055 Uiso 1 1 calc R . .
H11B H 0.9698 0.1621 0.3900 0.055 Uiso 1 1 calc R . .
H11C H 0.8540 0.1861 0.3407 0.055 Uiso 1 1 calc R . .
H1N2 H 0.413(3) 0.450(2) 0.4592(13) 0.031(8) Uiso 1 1 d . . .
H1N1 H 0.506(3) 0.495(3) 0.1308(14) 0.036(9) Uiso 1 1 d . . .
H2N1 H 0.439(4) 0.606(3) 0.1483(15) 0.052(10) Uiso 1 1 d . . .

loop_
_atom_site_aniso_label
_atom_site_aniso_U_11
_atom_site_aniso_U_22
_atom_site_aniso_U_33
_atom_site_aniso_U_23
_atom_site_aniso_U_13
_atom_site_aniso_U_12
S1 0.0246(4) 0.0250(3) 0.0213(3) -0.0017(2) -0.0004(3) -0.0031(2)
O2 0.0238(11) 0.0382(10) 0.0259(10) -0.0008(8) -0.0006(8) -0.0015(8)
O1 0.0429(13) 0.0237(8) 0.0296(10) -0.0008(7) 0.0000(9) -0.0065(8)
N4 0.0239(13) 0.0290(10) 0.0254(11) -0.0022(8) -0.0034(9) 0.0009(9)
N3 0.0279(13) 0.0269(9) 0.0239(11) -0.0009(8) 0.0038(9) 0.0037(9)
N2 0.0246(13) 0.0285(10) 0.0247(11) -0.0091(9) -0.0029(9) 0.0042(9)
N1 0.0496(18) 0.0351(12) 0.0285(13) 0.0024(10) 0.0114(12) 0.0021(12)
C1 0.0249(14) 0.0255(10) 0.0224(12) -0.0035(9) 0.0009(10) -0.0024(9)
C2 0.0374(17) 0.0277(12) 0.0310(15) 0.0017(10) 0.0041(12) 0.0070(11)
C3 0.0459(19) 0.0282(12) 0.0300(14) -0.0030(11) 0.0121(13) 0.0048(12)
C4 0.0317(16) 0.0295(12) 0.0251(13) -0.0003(10) 0.0031(11) -0.0042(11)
C5 0.0373(16) 0.0233(11) 0.0316(14) 0.0004(10) 0.0048(12) -0.0001(11)
C6 0.0317(16) 0.0243(10) 0.0273(13) -0.0028(10) 0.0037(11) 0.0000(10)
C7 0.0245(14) 0.0238(10) 0.0231(12) 0.0018(9) 0.0004(10) 0.0005(10)
C8 0.0244(16) 0.0398(14) 0.0292(14) 0.0005(11) -0.0029(11) -0.0004(11)
C9 0.0248(16) 0.0415(14) 0.0278(14) 0.0065(11) 0.0002(11) 0.0065(11)
C10 0.0295(16) 0.0292(12) 0.0291(14) 0.0055(11) 0.0058(11) 0.0064(11)
C11 0.0390(19) 0.0415(15) 0.0456(19) -0.0027(14) 0.0075(14) 0.0132(14)

loop_
_atom_type_symbol
_atom_type_description
_atom_type_scat_dispersion_real
_atom_type_scat_dispersion_imag
_atom_type_scat_source
C C 0.0033 0.0016 'International Tables Vol C Tables 4.2.6.8 and 6.1.1.4'
H H 0.0000 0.0000 'International Tables Vol C Tables 4.2.6.8 and 6.1.1.4'
N N 0.0061 0.0033 'International Tables Vol C Tables 4.2.6.8 and 6.1.1.4'
O O 0.0106 0.0060 'International Tables Vol C Tables 4.2.6.8 and 6.1.1.4'
S S 0.1246 0.1234 'International Tables Vol C Tables 4.2.6.8 and 6.1.1.4'

loop_
_geom_angle_atom_site_label_1
_geom_angle_atom_site_label_2
_geom_angle_atom_site_label_3
_geom_angle
_geom_angle_site_symmetry_1
_geom_angle_site_symmetry_3
O1 S1 O2 118.60(12) . .
O1 S1 N2 109.61(12) . .
O2 S1 N2 102.43(11) . .
O1 S1 C1 108.67(11) . .
O2 S1 C1 108.79(12) . .
N2 S1 C1 108.24(12) . .
C8 N4 C7 115.2(2) . .
C7 N3 C10 115.8(2) . .
C7 N2 S1 128.34(18) . .
C7 N2 H1N2 120(2) . .
S1 N2 H1N2 111(2) . .
C4 N1 H1N1 121(2) . .
C4 N1 H2N1 117(2) . .
H1N1 N1 H2N1 119(3) . .
C2 C1 C6 120.1(2) . .
C2 C1 S1 120.28(19) . .
C6 C1 S1 119.5(2) . .
C3 C2 C1 120.1(2) . .
C3 C2 H2 120.0 . .
C1 C2 H2 120.0 . .
C2 C3 C4 120.9(2) . .
C2 C3 H3 119.6 . .
C4 C3 H3 119.6 . .
N1 C4 C5 122.1(2) . .
N1 C4 C3 119.7(3) . .
C5 C4 C3 118.2(2) . .
C6 C5 C4 121.1(2) . .
C6 C5 H5 119.4 . .
C4 C5 H5 119.4 . .
C5 C6 C1 119.6(2) . .
C5 C6 H6 120.2 . .
C1 C6 H6 120.2 . .
N3 C7 N4 127.4(2) . .
N3 C7 N2 119.6(2) . .
N4 C7 N2 112.9(2) . .
N4 C8 C9 122.5(3) . .
N4 C8 H8 118.7 . .
C9 C8 H8 118.7 . .
C8 C9 C10 117.7(3) . .
C8 C9 H9 121.2 . .
C10 C9 H9 121.2 . .
N3 C10 C9 121.3(2) . .
N3 C10 C11 117.3(3) . .
C9 C10 C11 121.4(3) . .
C10 C11 H11A 109.5 . .
C10 C11 H11B 109.5 . .
H11A C11 H11B 109.5 . .
C10 C11 H11C 109.5 . .
H11A C11 H11C 109.5 . .
H11B C11 H11C 109.5 . .

loop_
_geom_bond_atom_site_label_1
_geom_bond_atom_site_label_2
_geom_bond_distance
_geom_bond_site_symmetry_2
S1 O1 1.4294(17) .
S1 O2 1.4398(19) .
S1 N2 1.641(2) .
S1 C1 1.741(3) .
N4 C8 1.336(3) .
N4 C7 1.343(3) .
N3 C7 1.329(3) .
N3 C10 1.351(3) .
N2 C7 1.391(3) .
N2 H1N2 0.88(3) .
N1 C4 1.365(3) .
N1 H1N1 0.84(3) .
N1 H2N1 0.87(3) .
C1 C2 1.387(3) .
C1 C6 1.399(3) .
C2 C3 1.376(4) .
C2 H2 0.9300 .
C3 C4 1.407(4) .
C3 H3 0.9300 .
C4 C5 1.401(4) .
C5 C6 1.378(4) .
C5 H5 0.9300 .
C6 H6 0.9300 .
C8 C9 1.375(4) .
C8 H8 0.9300 .
C9 C10 1.384(4) .
C9 H9 0.9300 .
C10 C11 1.496(4) .
C11 H11A 0.9600 .
C11 H11B 0.9600 .
C11 H11C 0.9600 .

loop_
_geom_hbond_atom_site_label_D
_geom_hbond_atom_site_label_H
_geom_hbond_atom_site_label_A
_geom_hbond_distance_DH
_geom_hbond_distance_HA
_geom_hbond_distance_DA
_geom_hbond_angle_DHA
_geom_hbond_site_symmetry_A
C6 H6 O1 0.93 2.49 3.390(3) 163.6 8_665
C8 H8 O2 0.93 2.51 3.232(3) 134.5 5_666
C9 H9 O2 0.93 2.61 3.235(3) 125.3 1_655
N2 H1N2 N4 0.88(3) 2.05(3) 2.927(3) 176(3) 5_666
N1 H1N1 O2 0.84(3) 2.26(3) 3.078(3) 162(3) 6_656
N1 H2N1 O1 0.87(3) 2.54(3) 3.032(3) 117(3) 3_655
N1 H2N1 N3 0.87(3) 2.60(4) 3.417(3) 156(3) 3_655

loop_
_geom_torsion_atom_site_label_1
_geom_torsion_atom_site_label_2
_geom_torsion_atom_site_label_3
_geom_torsion_atom_site_label_4
_geom_torsion
_geom_torsion_site_symmetry_1
_geom_torsion_site_symmetry_2
_geom_torsion_site_symmetry_3
_geom_torsion_site_symmetry_4
O1 S1 N2 C7 46.3(3) . . . .
O2 S1 N2 C7 173.1(2) . . . .
C1 S1 N2 C7 -72.1(2) . . . .
O1 S1 C1 C2 -17.3(3) . . . .
O2 S1 C1 C2 -147.8(2) . . . .
N2 S1 C1 C2 101.6(2) . . . .
O1 S1 C1 C6 160.3(2) . . . .
O2 S1 C1 C6 29.9(2) . . . .
N2 S1 C1 C6 -80.7(2) . . . .
C6 C1 C2 C3 -0.4(4) . . . .
S1 C1 C2 C3 177.3(2) . . . .
C1 C2 C3 C4 -0.5(5) . . . .
C2 C3 C4 N1 -177.0(3) . . . .
C2 C3 C4 C5 0.8(4) . . . .
N1 C4 C5 C6 177.5(3) . . . .
C3 C4 C5 C6 -0.2(4) . . . .
C4 C5 C6 C1 -0.6(4) . . . .
C2 C1 C6 C5 0.9(4) . . . .
S1 C1 C6 C5 -176.8(2) . . . .
C10 N3 C7 N4 0.6(4) . . . .
C10 N3 C7 N2 -179.3(2) . . . .
C8 N4 C7 N3 -0.2(4) . . . .
C8 N4 C7 N2 179.7(2) . . . .
S1 N2 C7 N3 -2.7(4) . . . .
S1 N2 C7 N4 177.33(18) . . . .
C7 N4 C8 C9 0.1(4) . . . .
N4 C8 C9 C10 -0.3(4) . . . .
C7 N3 C10 C9 -0.8(4) . . . .
C7 N3 C10 C11 178.4(2) . . . .
C8 C9 C10 N3 0.7(4) . . . .
C8 C9 C10 C11 -178.5(3) . . . .
